data_4101682
loop_
_publ_author_name
'Ni, Zhaoping'
'Shores, Matthew P'

_publ_section_title
;
 Magnetic observation of anion binding in iron coordination complexes:
 toward spin-switching chemosensors.
;
_journal_issue 1
_journal_name_full 'Journal of the American Chemical Society'
_journal_page_first 32
_journal_page_last 33
_journal_paper_doi 10.1021/ja807379a
_journal_volume 131
_journal_year 2009
_chemical_formula_moiety 'C24 H42 Fe N12, C24 H20 B, Br'
_chemical_formula_sum 'C48 H62 B Br Fe N12'
_chemical_formula_weight 953.66
_chemical_name_systematic
; 
 ? 
;
_space_group_IT_number 14
_symmetry_cell_setting monoclinic
_symmetry_space_group_name_Hall '-P 2ybc'
_symmetry_space_group_name_H-M 'P 1 21/c 1'
_atom_sites_solution_hydrogens geom
_atom_sites_solution_primary direct
_atom_sites_solution_secondary difmap
_audit_creation_method SHELXL-97
_cell_angle_alpha 90.00
_cell_angle_beta 90.00
_cell_angle_gamma 90.00
_cell_formula_units_Z 4
_cell_length_a 9.4246(4)
_cell_length_b 31.7843(13)
_cell_length_c 16.3078(7)
_cell_measurement_reflns_used 9077
_cell_measurement_temperature 296(2)
_cell_measurement_theta_max 26.90
_cell_measurement_theta_min 2.58
_cell_volume 4885.1(4)
_computing_cell_refinement 'Bruker SMART'
_computing_data_collection 'Bruker SMART'
_computing_data_reduction 'Bruker SAINT'
_computing_molecular_graphics 'Bruker SHELXTL'
_computing_publication_material 'Bruker SHELXTL'
_computing_structure_refinement 'SHELXL-97 (Sheldrick, 1997)'
_computing_structure_solution 'SHELXS-97 (Sheldrick, 1990)'
_diffrn_ambient_temperature 296(2)
_diffrn_measured_fraction_theta_full 0.914
_diffrn_measured_fraction_theta_max 0.914
_diffrn_measurement_device_type 'CCD area detector'
_diffrn_measurement_method 'phi and omega scans'
_diffrn_radiation_monochromator graphite
_diffrn_radiation_source 'fine-focus sealed tube'
_diffrn_radiation_type MoK\a
_diffrn_radiation_wavelength 0.71073
_diffrn_reflns_av_R_equivalents 0.0818
_diffrn_reflns_av_sigmaI/netI 0.2586
_diffrn_reflns_limit_h_max 12
_diffrn_reflns_limit_h_min -14
_diffrn_reflns_limit_k_max 48
_diffrn_reflns_limit_k_min -42
_diffrn_reflns_limit_l_max 25
_diffrn_reflns_limit_l_min -25
_diffrn_reflns_number 61136
_diffrn_reflns_theta_full 33.48
_diffrn_reflns_theta_max 33.48
_diffrn_reflns_theta_min 1.28
_exptl_absorpt_coefficient_mu 1.173
_exptl_absorpt_correction_T_max 0.8053
_exptl_absorpt_correction_T_min 0.6564
_exptl_absorpt_correction_type multi-scan
_exptl_absorpt_process_details 'SADABS, Bruker(2000)'
_exptl_crystal_colour dark-red
_exptl_crystal_density_diffrn 1.297
_exptl_crystal_density_method 'not measured'
_exptl_crystal_description needle
_exptl_crystal_F_000 2000
_exptl_crystal_size_max 0.39
_exptl_crystal_size_mid 0.20
_exptl_crystal_size_min 0.19
_refine_diff_density_max 0.748
_refine_diff_density_min -0.493
_refine_diff_density_rms 0.119
_refine_ls_extinction_method none
_refine_ls_goodness_of_fit_ref 1.005
_refine_ls_hydrogen_treatment constr
_refine_ls_matrix_type full
_refine_ls_number_parameters 569
_refine_ls_number_reflns 17521
_refine_ls_number_restraints 0
_refine_ls_restrained_S_all 1.005
_refine_ls_R_factor_all 0.2259
_refine_ls_R_factor_gt 0.0661
_refine_ls_shift/su_max 0.001
_refine_ls_shift/su_mean 0.000
_refine_ls_structure_factor_coef Fsqd
_refine_ls_weighting_details 'calc w=1/[\s^2^(Fo^2^)+(0.0540P)^2^+0.0000P] where P=(Fo^2^+2Fc^2^)/3'
_refine_ls_weighting_scheme calc
_refine_ls_wR_factor_gt 0.1515
_refine_ls_wR_factor_ref 0.1829
_reflns_number_gt 5256
_reflns_number_total 17521
_reflns_threshold_expression >2sigma(I)
_cod_data_source_file ja807379a_si_006.cif
_cod_data_source_block 708764
_cod_depositor_comments
;
The following automatic conversions were performed:

'_symmetry_cell_setting' value 'Monoclinic' changed to 'monoclinic'
according to the built-in table from CIF Core dictionary named
'cif_core.dic' version 2.4.1 from 2010-06-29.

Automatic conversion script
Id: cif_fix_values 1673 2011-04-08 12:14:43Z adriana 
;
_cod_original_sg_symbol_H-M P21/c
_cod_database_code 4101682

loop_
_symmetry_equiv_pos_as_xyz
'x, y, z'
'-x, y+1/2, -z+1/2'
'-x, -y, -z'
'x, -y-1/2, z-1/2'

loop_
_atom_site_label
_atom_site_type_symbol
_atom_site_fract_x
_atom_site_fract_y
_atom_site_fract_z
_atom_site_U_iso_or_equiv
_atom_site_adp_type
_atom_site_occupancy
_atom_site_symmetry_multiplicity
_atom_site_calc_flag
_atom_site_refinement_flags
_atom_site_disorder_assembly
_atom_site_disorder_group
Fe1 Fe 0.62317(5) 0.343518(13) 0.20228(3) 0.03326(12) Uani 1 1 d . . .
N1 N 0.6931(3) 0.40393(8) 0.20268(18) 0.0391(6) Uani 1 1 d . . .
N2 N 0.6224(3) 0.47407(9) 0.1876(2) 0.0571(9) Uani 1 1 d . . .
H2A H 0.5584 0.4910 0.1695 0.069 Uiso 1 1 calc R . .
N3 N 0.3665(3) 0.44145(9) 0.1232(2) 0.0590(9) Uani 1 1 d . . .
H3A H 0.3867 0.4675 0.1153 0.071 Uiso 1 1 calc R . .
N4 N 0.4489(3) 0.37532(9) 0.16361(19) 0.0448(7) Uani 1 1 d . . .
N5 N 0.5535(3) 0.34513(8) 0.32205(18) 0.0407(6) Uani 1 1 d . . .
N6 N 0.3968(5) 0.31206(11) 0.4118(2) 0.0909(14) Uani 1 1 d . . .
H6A H 0.3514 0.2891 0.4218 0.109 Uiso 1 1 calc R . .
N7 N 0.4197(4) 0.24083(9) 0.3092(2) 0.0619(9) Uani 1 1 d . . .
H7A H 0.3836 0.2384 0.3574 0.074 Uiso 1 1 calc R . .
N8 N 0.5311(3) 0.28578(8) 0.21424(18) 0.0428(7) Uani 1 1 d . . .
N9 N 0.8146(3) 0.31776(8) 0.22585(18) 0.0438(7) Uani 1 1 d . . .
N10 N 1.0165(3) 0.28643(10) 0.1666(2) 0.0605(9) Uani 1 1 d . . .
H10A H 1.0593 0.2800 0.1218 0.073 Uiso 1 1 calc R . .
N11 N 0.8958(4) 0.30742(15) 0.0134(2) 0.0931(14) Uani 1 1 d . . .
H11A H 0.9787 0.2962 0.0156 0.112 Uiso 1 1 calc R . .
N12 N 0.6995(3) 0.33220(8) 0.08758(17) 0.0415(7) Uani 1 1 d . . .
B1 B 0.7143(4) 0.05349(12) 0.1956(2) 0.0419(9) Uani 1 1 d . . .
Br1 Br 0.77921(5) 0.731224(16) 0.00983(3) 0.07890(18) Uani 1 1 d . . .
C1 C 0.8333(4) 0.41777(12) 0.2300(3) 0.0621(11) Uani 1 1 d . . .
H1A H 0.9035 0.3984 0.2083 0.074 Uiso 1 1 calc R . .
H1B H 0.8367 0.4158 0.2893 0.074 Uiso 1 1 calc R . .
C2 C 0.8736(5) 0.46067(14) 0.2061(3) 0.0725(13) Uani 1 1 d . . .
H2B H 0.8960 0.4613 0.1480 0.087 Uiso 1 1 calc R . .
H2C H 0.9578 0.4691 0.2361 0.087 Uiso 1 1 calc R . .
C3 C 0.7565(4) 0.49081(14) 0.2234(4) 0.0867(17) Uani 1 1 d . . .
H3B H 0.7783 0.5180 0.1995 0.104 Uiso 1 1 calc R . .
H3C H 0.7458 0.4944 0.2821 0.104 Uiso 1 1 calc R . .
C4 C 0.6027(3) 0.43191(10) 0.1838(2) 0.0397(8) Uani 1 1 d . . .
C5 C 0.4638(3) 0.41544(10) 0.1555(2) 0.0399(8) Uani 1 1 d . . .
C6 C 0.2274(5) 0.42557(16) 0.1016(4) 0.0981(19) Uani 1 1 d . . .
H6B H 0.1588 0.4357 0.1413 0.118 Uiso 1 1 calc R . .
H6C H 0.2009 0.4366 0.0483 0.118 Uiso 1 1 calc R . .
C7 C 0.2220(7) 0.38168(18) 0.0993(8) 0.253(7) Uani 1 1 d . . .
H7B H 0.1272 0.3740 0.1171 0.304 Uiso 1 1 calc R . .
H7C H 0.2283 0.3739 0.0419 0.304 Uiso 1 1 calc R . .
C8 C 0.3135(4) 0.35544(13) 0.1404(3) 0.0644(12) Uani 1 1 d . . .
H8A H 0.3334 0.3312 0.1061 0.077 Uiso 1 1 calc R . .
H8B H 0.2669 0.3453 0.1897 0.077 Uiso 1 1 calc R . .
C9 C 0.5642(4) 0.38080(12) 0.3802(2) 0.0588(11) Uani 1 1 d . . .
H9A H 0.6622 0.3900 0.3826 0.071 Uiso 1 1 calc R . .
H9B H 0.5082 0.4041 0.3593 0.071 Uiso 1 1 calc R . .
C10 C 0.5166(6) 0.37104(17) 0.4628(3) 0.0919(17) Uani 1 1 d . . .
H10B H 0.5057 0.3973 0.4926 0.110 Uiso 1 1 calc R . .
H10C H 0.5906 0.3550 0.4899 0.110 Uiso 1 1 calc R . .
C11 C 0.3818(7) 0.34710(15) 0.4695(3) 0.098(2) Uani 1 1 d . . .
H11B H 0.3684 0.3368 0.5250 0.117 Uiso 1 1 calc R . .
H11C H 0.3016 0.3647 0.4549 0.117 Uiso 1 1 calc R . .
C12 C 0.4762(4) 0.31387(11) 0.3454(2) 0.0463(9) Uani 1 1 d . . .
C13 C 0.4740(4) 0.27789(9) 0.2854(2) 0.0418(8) Uani 1 1 d . . .
C14 C 0.4212(5) 0.20425(12) 0.2537(3) 0.0777(14) Uani 1 1 d . . .
H14A H 0.4372 0.1788 0.2853 0.093 Uiso 1 1 calc R . .
H14B H 0.3298 0.2018 0.2268 0.093 Uiso 1 1 calc R . .
C15 C 0.5329(7) 0.20862(14) 0.1918(4) 0.105(2) Uani 1 1 d . . .
H15A H 0.6234 0.2019 0.2169 0.126 Uiso 1 1 calc R . .
H15B H 0.5160 0.1882 0.1486 0.126 Uiso 1 1 calc R . .
C16 C 0.5424(5) 0.25051(11) 0.1550(2) 0.0587(10) Uani 1 1 d . . .
H16A H 0.4675 0.2534 0.1146 0.070 Uiso 1 1 calc R . .
H16B H 0.6323 0.2528 0.1264 0.070 Uiso 1 1 calc R . .
C17 C 0.8692(4) 0.30923(14) 0.3080(2) 0.0616(11) Uani 1 1 d . . .
H17A H 0.8268 0.2834 0.3281 0.074 Uiso 1 1 calc R . .
H17B H 0.8401 0.3318 0.3443 0.074 Uiso 1 1 calc R . .
C18 C 1.0286(6) 0.3051(2) 0.3114(4) 0.1065(19) Uani 1 1 d . . .
H18A H 1.0565 0.2943 0.3647 0.128 Uiso 1 1 calc R . .
H18B H 1.0718 0.3325 0.3044 0.128 Uiso 1 1 calc R . .
C19 C 1.0805(5) 0.27573(13) 0.2450(3) 0.0690(12) Uani 1 1 d . . .
H19A H 1.1829 0.2777 0.2407 0.083 Uiso 1 1 calc R . .
H19B H 1.0564 0.2470 0.2592 0.083 Uiso 1 1 calc R . .
C20 C 0.8898(3) 0.30647(10) 0.1637(2) 0.0395(8) Uani 1 1 d . . .
C21 C 0.8252(4) 0.31624(10) 0.0837(2) 0.0443(8) Uani 1 1 d . . .
C22 C 0.8320(7) 0.3169(3) -0.0665(3) 0.148(3) Uani 1 1 d . . .
H22A H 0.8913 0.3374 -0.0941 0.178 Uiso 1 1 calc R . .
H22B H 0.8332 0.2914 -0.0993 0.178 Uiso 1 1 calc R . .
C23 C 0.7027(7) 0.3312(3) -0.0650(4) 0.159(4) Uani 1 1 d . . .
H23A H 0.6448 0.3108 -0.0941 0.190 Uiso 1 1 calc R . .
H23B H 0.7024 0.3566 -0.0979 0.190 Uiso 1 1 calc R . .
C24 C 0.6265(5) 0.34132(14) 0.0111(3) 0.0644(11) Uani 1 1 d . . .
H24A H 0.6037 0.3711 0.0104 0.077 Uiso 1 1 calc R . .
H24B H 0.5375 0.3260 0.0110 0.077 Uiso 1 1 calc R . .
C25 C 0.8022(4) 0.09513(10) 0.1661(2) 0.0483(9) Uani 1 1 d . . .
C26 C 0.8656(6) 0.12331(13) 0.2166(3) 0.0779(14) Uani 1 1 d . . .
H26A H 0.8617 0.1198 0.2731 0.093 Uiso 1 1 calc R . .
C27 C 0.9401(8) 0.15915(17) 0.1814(5) 0.126(3) Uani 1 1 d . . .
H27A H 0.9839 0.1782 0.2164 0.152 Uiso 1 1 calc R . .
C28 C 0.9476(7) 0.16555(17) 0.1018(5) 0.106(2) Uani 1 1 d . . .
H28A H 0.9960 0.1887 0.0808 0.127 Uiso 1 1 calc R . .
C29 C 0.8853(6) 0.13860(15) 0.0528(4) 0.0797(15) Uani 1 1 d . . .
H29A H 0.8880 0.1432 -0.0035 0.096 Uiso 1 1 calc R . .
C30 C 0.8173(4) 0.10429(12) 0.0821(3) 0.0576(10) Uani 1 1 d . . .
H30A H 0.7782 0.0856 0.0445 0.069 Uiso 1 1 calc R . .
C31 C 0.5526(4) 0.05775(10) 0.1604(2) 0.0407(8) Uani 1 1 d . . .
C32 C 0.4873(4) 0.03092(12) 0.1053(2) 0.0513(9) Uani 1 1 d . . .
H32A H 0.5368 0.0076 0.0863 0.062 Uiso 1 1 calc R . .
C33 C 0.3517(5) 0.03779(14) 0.0778(3) 0.0650(11) Uani 1 1 d . . .
H33A H 0.3120 0.0187 0.0412 0.078 Uiso 1 1 calc R . .
C34 C 0.2739(4) 0.07107(15) 0.1019(3) 0.0662(12) Uani 1 1 d . . .
H34A H 0.1823 0.0750 0.0821 0.079 Uiso 1 1 calc R . .
C35 C 0.3303(5) 0.09813(13) 0.1542(3) 0.0664(12) Uani 1 1 d . . .
H35A H 0.2780 0.1212 0.1720 0.080 Uiso 1 1 calc R . .
C36 C 0.4675(4) 0.09202(11) 0.1826(3) 0.0522(9) Uani 1 1 d . . .
H36A H 0.5052 0.1119 0.2185 0.063 Uiso 1 1 calc R . .
C37 C 0.7154(4) 0.04989(10) 0.2960(2) 0.0438(8) Uani 1 1 d . . .
C38 C 0.8433(5) 0.04188(13) 0.3362(3) 0.0663(12) Uani 1 1 d . . .
H38A H 0.9263 0.0401 0.3056 0.080 Uiso 1 1 calc R . .
C39 C 0.8503(7) 0.03647(15) 0.4222(3) 0.0866(16) Uani 1 1 d . . .
H39A H 0.9369 0.0309 0.4473 0.104 Uiso 1 1 calc R . .
C40 C 0.7269(8) 0.03947(16) 0.4692(3) 0.099(2) Uani 1 1 d . . .
H40A H 0.7310 0.0357 0.5257 0.119 Uiso 1 1 calc R . .
C41 C 0.6028(7) 0.04776(14) 0.4328(3) 0.0820(15) Uani 1 1 d . . .
H41A H 0.5205 0.0501 0.4640 0.098 Uiso 1 1 calc R . .
C42 C 0.5973(5) 0.05283(11) 0.3473(2) 0.0542(10) Uani 1 1 d . . .
H42A H 0.5097 0.0585 0.3235 0.065 Uiso 1 1 calc R . .
C43 C 0.7932(4) 0.00961(10) 0.1621(2) 0.0387(7) Uani 1 1 d . . .
C44 C 0.7334(4) -0.02906(11) 0.1800(2) 0.0546(10) Uani 1 1 d . . .
H44A H 0.6484 -0.0298 0.2088 0.065 Uiso 1 1 calc R . .
C45 C 0.7953(5) -0.06658(12) 0.1567(3) 0.0613(11) Uani 1 1 d . . .
H45A H 0.7533 -0.0919 0.1715 0.074 Uiso 1 1 calc R . .
C46 C 0.9181(4) -0.06671(13) 0.1119(2) 0.0599(11) Uani 1 1 d . . .
H46A H 0.9592 -0.0919 0.0952 0.072 Uiso 1 1 calc R . .
C47 C 0.9783(4) -0.02956(13) 0.0925(2) 0.0581(10) Uani 1 1 d . . .
H47A H 1.0615 -0.0291 0.0619 0.070 Uiso 1 1 calc R . .
C48 C 0.9171(4) 0.00818(11) 0.1181(2) 0.0502(9) Uani 1 1 d . . .
H48A H 0.9621 0.0333 0.1048 0.060 Uiso 1 1 calc R . .

loop_
_atom_site_aniso_label
_atom_site_aniso_U_11
_atom_site_aniso_U_22
_atom_site_aniso_U_33
_atom_site_aniso_U_23
_atom_site_aniso_U_13
_atom_site_aniso_U_12
Fe1 0.0320(2) 0.0301(2) 0.0377(3) -0.00250(19) 0.00408(19) -0.00143(18)
N1 0.0304(14) 0.0398(15) 0.0472(17) -0.0056(13) -0.0024(12) -0.0048(12)
N2 0.0464(17) 0.0371(16) 0.088(3) -0.0087(16) 0.0032(18) -0.0031(13)
N3 0.0397(17) 0.0464(18) 0.091(3) -0.0094(17) -0.0051(17) -0.0005(14)
N4 0.0325(14) 0.0464(17) 0.0555(19) -0.0135(14) 0.0032(13) -0.0078(12)
N5 0.0426(15) 0.0345(14) 0.0451(17) -0.0098(13) 0.0041(13) -0.0059(12)
N6 0.147(4) 0.067(2) 0.058(2) -0.011(2) 0.043(3) -0.033(2)
N7 0.076(2) 0.0455(18) 0.064(2) -0.0020(16) 0.0167(19) -0.0134(16)
N8 0.0557(18) 0.0323(14) 0.0405(17) -0.0074(12) -0.0004(14) 0.0031(13)
N9 0.0444(16) 0.0414(15) 0.0455(18) 0.0007(13) -0.0042(14) 0.0028(12)
N10 0.0396(17) 0.072(2) 0.070(2) -0.0074(18) -0.0054(16) 0.0176(15)
N11 0.059(2) 0.167(4) 0.053(2) -0.008(3) 0.0058(19) 0.045(3)
N12 0.0364(15) 0.0437(15) 0.0445(17) 0.0115(13) 0.0033(13) 0.0022(12)
B1 0.047(2) 0.040(2) 0.038(2) 0.0011(17) 0.0050(18) -0.0024(17)
Br1 0.0618(3) 0.0908(3) 0.0841(4) -0.0379(3) 0.0104(2) 0.0147(2)
C1 0.042(2) 0.058(2) 0.086(3) 0.002(2) -0.004(2) -0.0168(18)
C2 0.061(3) 0.075(3) 0.082(3) 0.003(2) -0.009(2) -0.017(2)
C3 0.052(3) 0.070(3) 0.138(5) -0.045(3) 0.019(3) -0.030(2)
C4 0.0351(17) 0.0398(18) 0.044(2) -0.0096(15) 0.0079(15) -0.0097(14)
C5 0.0320(17) 0.0379(18) 0.050(2) -0.0078(15) 0.0065(15) -0.0001(13)
C6 0.042(2) 0.084(3) 0.169(6) -0.027(4) -0.031(3) 0.005(2)
C7 0.110(5) 0.054(3) 0.60(2) 0.031(6) -0.217(9) -0.021(3)
C8 0.037(2) 0.061(2) 0.096(3) -0.024(2) 0.003(2) -0.0144(17)
C9 0.059(2) 0.057(2) 0.060(3) -0.026(2) 0.008(2) -0.0090(18)
C10 0.101(4) 0.114(4) 0.060(3) -0.046(3) 0.009(3) -0.025(3)
C11 0.147(5) 0.090(4) 0.056(3) -0.023(3) 0.035(3) -0.030(3)
C12 0.049(2) 0.047(2) 0.043(2) 0.0024(16) 0.0040(17) -0.0027(16)
C13 0.0446(19) 0.0323(17) 0.049(2) -0.0028(15) -0.0019(17) -0.0017(13)
C14 0.085(3) 0.038(2) 0.110(4) -0.009(2) 0.010(3) -0.005(2)
C15 0.156(6) 0.045(3) 0.113(5) -0.016(3) 0.026(5) -0.012(3)
C16 0.081(3) 0.044(2) 0.052(2) -0.0091(18) 0.002(2) 0.002(2)
C17 0.060(2) 0.072(3) 0.053(3) 0.012(2) -0.009(2) 0.014(2)
C18 0.097(4) 0.138(5) 0.085(4) 0.007(4) -0.031(3) 0.027(4)
C19 0.052(2) 0.064(3) 0.091(4) 0.007(2) -0.014(2) 0.0117(19)
C20 0.0368(17) 0.0343(17) 0.047(2) -0.0002(15) 0.0004(16) 0.0014(13)
C21 0.0414(19) 0.0457(19) 0.046(2) -0.0050(16) 0.0063(17) 0.0003(15)
C22 0.116(5) 0.288(10) 0.041(3) 0.003(5) 0.007(3) 0.084(6)
C23 0.107(5) 0.314(11) 0.056(4) 0.001(5) -0.009(3) 0.101(6)
C24 0.050(2) 0.081(3) 0.062(3) 0.015(2) -0.002(2) 0.008(2)
C25 0.051(2) 0.0328(18) 0.061(3) -0.0007(17) 0.0022(19) -0.0004(15)
C26 0.106(4) 0.058(3) 0.070(3) -0.010(2) 0.019(3) -0.026(2)
C27 0.137(6) 0.065(3) 0.177(7) -0.039(4) 0.018(6) -0.051(4)
C28 0.122(5) 0.068(4) 0.126(5) 0.034(4) 0.047(5) -0.013(3)
C29 0.091(4) 0.066(3) 0.082(4) 0.019(3) 0.024(3) -0.006(3)
C30 0.066(3) 0.049(2) 0.057(3) 0.0120(19) -0.001(2) -0.0054(18)
C31 0.051(2) 0.0352(17) 0.0355(19) 0.0040(14) 0.0076(16) -0.0036(14)
C32 0.056(2) 0.060(2) 0.039(2) -0.0082(18) -0.0012(18) -0.0100(18)
C33 0.060(3) 0.075(3) 0.060(3) -0.001(2) -0.013(2) -0.017(2)
C34 0.049(2) 0.082(3) 0.068(3) 0.013(3) -0.005(2) -0.015(2)
C35 0.059(3) 0.056(2) 0.084(3) 0.019(2) 0.007(2) 0.014(2)
C36 0.052(2) 0.045(2) 0.059(2) 0.0042(18) -0.0024(19) -0.0036(17)
C37 0.060(2) 0.0332(17) 0.038(2) -0.0076(15) -0.0052(17) 0.0014(15)
C38 0.081(3) 0.060(3) 0.058(3) -0.010(2) -0.013(2) 0.012(2)
C39 0.115(4) 0.074(3) 0.071(4) -0.010(3) -0.037(3) 0.018(3)
C40 0.178(7) 0.075(3) 0.046(3) -0.009(3) -0.013(4) 0.010(4)
C41 0.132(5) 0.064(3) 0.050(3) -0.001(2) 0.015(3) 0.002(3)
C42 0.073(3) 0.046(2) 0.043(2) -0.0075(17) 0.005(2) -0.0049(18)
C43 0.0457(19) 0.0417(18) 0.0286(17) -0.0008(14) -0.0010(15) 0.0020(14)
C44 0.063(2) 0.043(2) 0.057(3) -0.0017(18) 0.015(2) 0.0004(17)
C45 0.081(3) 0.043(2) 0.060(3) -0.0030(19) -0.003(2) -0.0003(19)
C46 0.070(3) 0.065(3) 0.045(2) -0.0084(19) -0.005(2) 0.026(2)
C47 0.055(2) 0.066(3) 0.053(3) 0.006(2) 0.011(2) 0.018(2)
C48 0.051(2) 0.053(2) 0.047(2) 0.0090(17) 0.0074(18) 0.0046(17)

loop_
_atom_type_symbol
_atom_type_description
_atom_type_scat_dispersion_real
_atom_type_scat_dispersion_imag
_atom_type_scat_source
C C 0.0033 0.0016 'International Tables Vol C Tables 4.2.6.8 and 6.1.1.4'
H H 0.0000 0.0000 'International Tables Vol C Tables 4.2.6.8 and 6.1.1.4'
B B 0.0013 0.0007 'International Tables Vol C Tables 4.2.6.8 and 6.1.1.4'
N N 0.0061 0.0033 'International Tables Vol C Tables 4.2.6.8 and 6.1.1.4'
Fe Fe 0.3463 0.8444 'International Tables Vol C Tables 4.2.6.8 and 6.1.1.4'
Br Br -0.2901 2.4595 'International Tables Vol C Tables 4.2.6.8 and 6.1.1.4'

loop_
_geom_angle_atom_site_label_1
_geom_angle_atom_site_label_2
_geom_angle_atom_site_label_3
_geom_angle
_geom_angle_site_symmetry_1
_geom_angle_site_symmetry_3
_geom_angle_publ_flag
N9 Fe1 N4 170.03(11) . . ?
N9 Fe1 N1 95.32(11) . . ?
N4 Fe1 N1 78.03(11) . . ?
N9 Fe1 N12 77.72(12) . . ?
N4 Fe1 N12 95.08(11) . . ?
N1 Fe1 N12 93.17(11) . . ?
N9 Fe1 N8 89.83(11) . . ?
N4 Fe1 N8 97.69(11) . . ?
N1 Fe1 N8 171.50(11) . . ?
N12 Fe1 N8 94.54(11) . . ?
N9 Fe1 N5 96.58(12) . . ?
N4 Fe1 N5 91.39(12) . . ?
N1 Fe1 N5 94.41(10) . . ?
N12 Fe1 N5 170.91(11) . . ?
N8 Fe1 N5 78.24(11) . . ?
C4 N1 C1 118.0(3) . . ?
C4 N1 Fe1 116.3(2) . . ?
C1 N1 Fe1 125.4(2) . . ?
C4 N2 C3 119.2(3) . . ?
C4 N2 H2A 120.4 . . ?
C3 N2 H2A 120.4 . . ?
C5 N3 C6 120.0(3) . . ?
C5 N3 H3A 120.0 . . ?
C6 N3 H3A 120.0 . . ?
C5 N4 C8 119.5(3) . . ?
C5 N4 Fe1 115.9(2) . . ?
C8 N4 Fe1 124.6(2) . . ?
C12 N5 C9 116.1(3) . . ?
C12 N5 Fe1 116.1(2) . . ?
C9 N5 Fe1 127.2(2) . . ?
C12 N6 C11 123.3(4) . . ?
C12 N6 H6A 118.3 . . ?
C11 N6 H6A 118.3 . . ?
C13 N7 C14 120.8(3) . . ?
C13 N7 H7A 119.6 . . ?
C14 N7 H7A 119.6 . . ?
C13 N8 C16 117.6(3) . . ?
C13 N8 Fe1 115.7(2) . . ?
C16 N8 Fe1 126.0(2) . . ?
C20 N9 C17 118.5(3) . . ?
C20 N9 Fe1 117.1(2) . . ?
C17 N9 Fe1 124.4(2) . . ?
C20 N10 C19 120.5(3) . . ?
C20 N10 H10A 119.8 . . ?
C19 N10 H10A 119.8 . . ?
C21 N11 C22 120.5(4) . . ?
C21 N11 H11A 119.7 . . ?
C22 N11 H11A 119.7 . . ?
C21 N12 C24 118.1(3) . . ?
C21 N12 Fe1 116.1(2) . . ?
C24 N12 Fe1 125.8(2) . . ?
C31 B1 C25 107.6(3) . . ?
C31 B1 C37 111.2(3) . . ?
C25 B1 C37 110.3(3) . . ?
C31 B1 C43 111.7(3) . . ?
C25 B1 C43 110.7(3) . . ?
C37 B1 C43 105.4(3) . . ?
N1 C1 C2 115.6(4) . . ?
N1 C1 H1A 108.4 . . ?
C2 C1 H1A 108.4 . . ?
N1 C1 H1B 108.4 . . ?
C2 C1 H1B 108.4 . . ?
H1A C1 H1B 107.4 . . ?
C1 C2 C3 110.8(4) . . ?
C1 C2 H2B 109.5 . . ?
C3 C2 H2B 109.5 . . ?
C1 C2 H2C 109.5 . . ?
C3 C2 H2C 109.5 . . ?
H2B C2 H2C 108.1 . . ?
C2 C3 N2 109.0(3) . . ?
C2 C3 H3B 109.9 . . ?
N2 C3 H3B 109.9 . . ?
C2 C3 H3C 109.9 . . ?
N2 C3 H3C 109.9 . . ?
H3B C3 H3C 108.3 . . ?
N1 C4 N2 126.1(3) . . ?
N1 C4 C5 114.9(3) . . ?
N2 C4 C5 119.0(3) . . ?
N4 C5 N3 125.1(3) . . ?
N4 C5 C4 114.4(3) . . ?
N3 C5 C4 120.5(3) . . ?
C7 C6 N3 112.8(4) . . ?
C7 C6 H6B 109.0 . . ?
N3 C6 H6B 109.0 . . ?
C7 C6 H6C 109.0 . . ?
N3 C6 H6C 109.0 . . ?
H6B C6 H6C 107.8 . . ?
C8 C7 C6 124.7(6) . . ?
C8 C7 H7B 106.1 . . ?
C6 C7 H7B 106.1 . . ?
C8 C7 H7C 106.1 . . ?
C6 C7 H7C 106.1 . . ?
H7B C7 H7C 106.3 . . ?
C7 C8 N4 114.1(4) . . ?
C7 C8 H8A 108.7 . . ?
N4 C8 H8A 108.7 . . ?
C7 C8 H8B 108.7 . . ?
N4 C8 H8B 108.7 . . ?
H8A C8 H8B 107.6 . . ?
C10 C9 N5 114.1(3) . . ?
C10 C9 H9A 108.7 . . ?
N5 C9 H9A 108.7 . . ?
C10 C9 H9B 108.7 . . ?
N5 C9 H9B 108.7 . . ?
H9A C9 H9B 107.6 . . ?
C9 C10 C11 116.2(4) . . ?
C9 C10 H10B 108.2 . . ?
C11 C10 H10B 108.2 . . ?
C9 C10 H10C 108.2 . . ?
C11 C10 H10C 108.2 . . ?
H10B C10 H10C 107.4 . . ?
N6 C11 C10 105.1(4) . . ?
N6 C11 H11B 110.7 . . ?
C10 C11 H11B 110.7 . . ?
N6 C11 H11C 110.7 . . ?
C10 C11 H11C 110.7 . . ?
H11B C11 H11C 108.8 . . ?
N5 C12 N6 126.6(3) . . ?
N5 C12 C13 113.7(3) . . ?
N6 C12 C13 119.6(3) . . ?
N8 C13 N7 125.8(3) . . ?
N8 C13 C12 115.3(3) . . ?
N7 C13 C12 119.0(3) . . ?
C15 C14 N7 110.8(4) . . ?
C15 C14 H14A 109.5 . . ?
N7 C14 H14A 109.5 . . ?
C15 C14 H14B 109.5 . . ?
N7 C14 H14B 109.5 . . ?
H14A C14 H14B 108.1 . . ?
C16 C15 C14 114.4(4) . . ?
C16 C15 H15A 108.7 . . ?
C14 C15 H15A 108.7 . . ?
C16 C15 H15B 108.7 . . ?
C14 C15 H15B 108.7 . . ?
H15A C15 H15B 107.6 . . ?
C15 C16 N8 114.6(4) . . ?
C15 C16 H16A 108.6 . . ?
N8 C16 H16A 108.6 . . ?
C15 C16 H16B 108.6 . . ?
N8 C16 H16B 108.6 . . ?
H16A C16 H16B 107.6 . . ?
N9 C17 C18 113.6(4) . . ?
N9 C17 H17A 108.8 . . ?
C18 C17 H17A 108.8 . . ?
N9 C17 H17B 108.8 . . ?
C18 C17 H17B 108.8 . . ?
H17A C17 H17B 107.7 . . ?
C17 C18 C19 110.4(5) . . ?
C17 C18 H18A 109.6 . . ?
C19 C18 H18A 109.6 . . ?
C17 C18 H18B 109.6 . . ?
C19 C18 H18B 109.6 . . ?
H18A C18 H18B 108.1 . . ?
N10 C19 C18 110.6(3) . . ?
N10 C19 H19A 109.5 . . ?
C18 C19 H19A 109.5 . . ?
N10 C19 H19B 109.5 . . ?
C18 C19 H19B 109.5 . . ?
H19A C19 H19B 108.1 . . ?
N9 C20 N10 126.1(3) . . ?
N9 C20 C21 114.3(3) . . ?
N10 C20 C21 119.6(3) . . ?
N12 C21 N11 125.0(4) . . ?
N12 C21 C20 114.7(3) . . ?
N11 C21 C20 120.2(3) . . ?
C23 C22 N11 116.1(5) . . ?
C23 C22 H22A 108.3 . . ?
N11 C22 H22A 108.3 . . ?
C23 C22 H22B 108.3 . . ?
N11 C22 H22B 108.3 . . ?
H22A C22 H22B 107.4 . . ?
C22 C23 C24 123.3(5) . . ?
C22 C23 H23A 106.5 . . ?
C24 C23 H23A 106.5 . . ?
C22 C23 H23B 106.5 . . ?
C24 C23 H23B 106.5 . . ?
H23A C23 H23B 106.5 . . ?
N12 C24 C23 116.7(4) . . ?
N12 C24 H24A 108.1 . . ?
C23 C24 H24A 108.1 . . ?
N12 C24 H24B 108.1 . . ?
C23 C24 H24B 108.1 . . ?
H24A C24 H24B 107.3 . . ?
C26 C25 C30 114.2(3) . . ?
C26 C25 B1 125.5(4) . . ?
C30 C25 B1 120.4(3) . . ?
C25 C26 C27 119.4(5) . . ?
C25 C26 H26A 120.3 . . ?
C27 C26 H26A 120.3 . . ?
C28 C27 C26 122.4(6) . . ?
C28 C27 H27A 118.8 . . ?
C26 C27 H27A 118.8 . . ?
C29 C28 C27 118.5(5) . . ?
C29 C28 H28A 120.8 . . ?
C27 C28 H28A 120.8 . . ?
C28 C29 C30 121.6(5) . . ?
C28 C29 H29A 119.2 . . ?
C30 C29 H29A 119.2 . . ?
C29 C30 C25 124.0(4) . . ?
C29 C30 H30A 118.0 . . ?
C25 C30 H30A 118.0 . . ?
C32 C31 C36 113.1(4) . . ?
C32 C31 B1 126.3(3) . . ?
C36 C31 B1 120.5(3) . . ?
C33 C32 C31 121.9(4) . . ?
C33 C32 H32A 119.1 . . ?
C31 C32 H32A 119.1 . . ?
C34 C33 C32 122.6(4) . . ?
C34 C33 H33A 118.7 . . ?
C32 C33 H33A 118.7 . . ?
C35 C34 C33 118.7(4) . . ?
C35 C34 H34A 120.7 . . ?
C33 C34 H34A 120.7 . . ?
C34 C35 C36 119.9(4) . . ?
C34 C35 H35A 120.0 . . ?
C36 C35 H35A 120.0 . . ?
C35 C36 C31 123.8(4) . . ?
C35 C36 H36A 118.1 . . ?
C31 C36 H36A 118.1 . . ?
C38 C37 C42 114.7(4) . . ?
C38 C37 B1 119.2(3) . . ?
C42 C37 B1 126.0(4) . . ?
C37 C38 C39 121.9(5) . . ?
C37 C38 H38A 119.0 . . ?
C39 C38 H38A 119.0 . . ?
C40 C39 C38 119.8(5) . . ?
C40 C39 H39A 120.1 . . ?
C38 C39 H39A 120.1 . . ?
C41 C40 C39 119.8(5) . . ?
C41 C40 H40A 120.1 . . ?
C39 C40 H40A 120.1 . . ?
C40 C41 C42 119.7(5) . . ?
C40 C41 H41A 120.2 . . ?
C42 C41 H41A 120.2 . . ?
C37 C42 C41 123.9(5) . . ?
C37 C42 H42A 118.0 . . ?
C41 C42 H42A 118.0 . . ?
C48 C43 C44 115.3(3) . . ?
C48 C43 B1 125.3(3) . . ?
C44 C43 B1 119.4(3) . . ?
C45 C44 C43 122.5(4) . . ?
C45 C44 H44A 118.8 . . ?
C43 C44 H44A 118.8 . . ?
C46 C45 C44 120.4(4) . . ?
C46 C45 H45A 119.8 . . ?
C44 C45 H45A 119.8 . . ?
C47 C46 C45 118.6(4) . . ?
C47 C46 H46A 120.7 . . ?
C45 C46 H46A 120.7 . . ?
C46 C47 C48 120.6(4) . . ?
C46 C47 H47A 119.7 . . ?
C48 C47 H47A 119.7 . . ?
C43 C48 C47 122.5(3) . . ?
C43 C48 H48A 118.8 . . ?
C47 C48 H48A 118.8 . . ?

loop_
_geom_bond_atom_site_label_1
_geom_bond_atom_site_label_2
_geom_bond_distance
_geom_bond_site_symmetry_2
_geom_bond_publ_flag
Fe1 N9 2.018(3) . ?
Fe1 N4 2.029(3) . ?
Fe1 N1 2.030(3) . ?
Fe1 N12 2.036(3) . ?
Fe1 N8 2.039(3) . ?
Fe1 N5 2.061(3) . ?
N1 C4 1.270(4) . ?
N1 C1 1.462(5) . ?
N2 C4 1.354(4) . ?
N2 C3 1.490(6) . ?
N2 H2A 0.8600 . ?
N3 C5 1.343(5) . ?
N3 C6 1.448(5) . ?
N3 H3A 0.8600 . ?
N4 C5 1.290(4) . ?
N4 C8 1.474(5) . ?
N5 C12 1.289(4) . ?
N5 C9 1.481(4) . ?
N6 C12 1.318(5) . ?
N6 C11 1.465(5) . ?
N6 H6A 0.8600 . ?
N7 C13 1.342(4) . ?
N7 C14 1.473(5) . ?
N7 H7A 0.8600 . ?
N8 C13 1.303(4) . ?
N8 C16 1.484(4) . ?
N9 C20 1.287(4) . ?
N9 C17 1.460(5) . ?
N10 C20 1.354(4) . ?
N10 C19 1.453(6) . ?
N10 H10A 0.8600 . ?
N11 C21 1.355(5) . ?
N11 C22 1.466(7) . ?
N11 H11A 0.8600 . ?
N12 C21 1.290(4) . ?
N12 C24 1.453(5) . ?
B1 C31 1.633(6) . ?
B1 C25 1.634(5) . ?
B1 C37 1.641(6) . ?
B1 C43 1.672(5) . ?
C1 C2 1.468(5) . ?
C1 H1A 0.9700 . ?
C1 H1B 0.9700 . ?
C2 C3 1.488(6) . ?
C2 H2B 0.9700 . ?
C2 H2C 0.9700 . ?
C3 H3B 0.9700 . ?
C3 H3C 0.9700 . ?
C4 C5 1.483(5) . ?
C6 C7 1.397(7) . ?
C6 H6B 0.9700 . ?
C6 H6C 0.9700 . ?
C7 C8 1.375(8) . ?
C7 H7B 0.9700 . ?
C7 H7C 0.9700 . ?
C8 H8A 0.9700 . ?
C8 H8B 0.9700 . ?
C9 C10 1.453(6) . ?
C9 H9A 0.9700 . ?
C9 H9B 0.9700 . ?
C10 C11 1.485(8) . ?
C10 H10B 0.9700 . ?
C10 H10C 0.9700 . ?
C11 H11B 0.9700 . ?
C11 H11C 0.9700 . ?
C12 C13 1.505(5) . ?
C14 C15 1.466(7) . ?
C14 H14A 0.9700 . ?
C14 H14B 0.9700 . ?
C15 C16 1.463(6) . ?
C15 H15A 0.9700 . ?
C15 H15B 0.9700 . ?
C16 H16A 0.9700 . ?
C16 H16B 0.9700 . ?
C17 C18 1.509(7) . ?
C17 H17A 0.9700 . ?
C17 H17B 0.9700 . ?
C18 C19 1.511(7) . ?
C18 H18A 0.9700 . ?
C18 H18B 0.9700 . ?
C19 H19A 0.9700 . ?
C19 H19B 0.9700 . ?
C20 C21 1.473(5) . ?
C22 C23 1.301(8) . ?
C22 H22A 0.9700 . ?
C22 H22B 0.9700 . ?
C23 C24 1.470(7) . ?
C23 H23A 0.9700 . ?
C23 H23B 0.9700 . ?
C24 H24A 0.9700 . ?
C24 H24B 0.9700 . ?
C25 C26 1.356(6) . ?
C25 C30 1.408(5) . ?
C26 C27 1.456(7) . ?
C26 H26A 0.9300 . ?
C27 C28 1.315(9) . ?
C27 H27A 0.9300 . ?
C28 C29 1.310(8) . ?
C28 H28A 0.9300 . ?
C29 C30 1.352(6) . ?
C29 H29A 0.9300 . ?
C30 H30A 0.9300 . ?
C31 C32 1.384(5) . ?
C31 C36 1.400(5) . ?
C32 C33 1.372(6) . ?
C32 H32A 0.9300 . ?
C33 C34 1.346(6) . ?
C33 H33A 0.9300 . ?
C34 C35 1.324(6) . ?
C34 H34A 0.9300 . ?
C35 C36 1.388(6) . ?
C35 H35A 0.9300 . ?
C36 H36A 0.9300 . ?
C37 C38 1.396(6) . ?
C37 C42 1.396(5) . ?
C38 C39 1.413(7) . ?
C38 H38A 0.9300 . ?
C39 C40 1.396(8) . ?
C39 H39A 0.9300 . ?
C40 C41 1.338(9) . ?
C40 H40A 0.9300 . ?
C41 C42 1.404(6) . ?
C41 H41A 0.9300 . ?
C42 H42A 0.9300 . ?
C43 C48 1.371(5) . ?
C43 C44 1.383(5) . ?
C44 C45 1.381(5) . ?
C44 H44A 0.9300 . ?
C45 C46 1.369(6) . ?
C45 H45A 0.9300 . ?
C46 C47 1.347(6) . ?
C46 H46A 0.9300 . ?
C47 C48 1.394(5) . ?
C47 H47A 0.9300 . ?
C48 H48A 0.9300 . ?

loop_
_geom_hbond_atom_site_label_D
_geom_hbond_atom_site_label_H
_geom_hbond_atom_site_label_A
_geom_hbond_distance_DH
_geom_hbond_distance_HA
_geom_hbond_distance_DA
_geom_hbond_angle_DHA
_geom_hbond_site_symmetry_A
N6 H6A Br1 0.86 2.48 3.314(3) 163.9 2_645
N7 H7A Br1 0.86 2.66 3.510(3) 168.1 2_645
N10 H10A Br1 0.86 2.66 3.508(3) 171.3 3_765
N11 H11A Br1 0.86 2.48 3.322(4) 167.4 3_765
